data_4119549
loop_
_publ_author_name
'Ramananda Maity'
'Hannah Koppetz'
'Alexander Hepp'
'F. Ekkehardt Hahn'

_publ_section_title
;
 Heterobimetallic Carbene Complexes by a Single-Step Site-Selective
 Metalation of a Tricarbene Ligand
;
_journal_name_full 'Journal of the American Chemical Society'
_journal_page_first 4966
_journal_page_last 4969
_journal_paper_doi 10.1021/ja401546h
_journal_volume 135
_journal_year 2013
_chemical_formula_moiety 'C31 H38 Br3 Ir N6 Pd, C H Cl3, 3(C2 H3 N)'
_chemical_formula_sum 'C38 H48 Br3 Cl3 Ir N9 Pd'
_chemical_formula_weight 1275.53
_chemical_name_systematic
; 
 ? 
;
_space_group_IT_number 14
_symmetry_cell_setting monoclinic
_symmetry_space_group_name_Hall '-P 2yn'
_symmetry_space_group_name_H-M 'P 1 21/n 1'
_atom_sites_solution_hydrogens geom
_atom_sites_solution_primary direct
_atom_sites_solution_secondary difmap
_audit_creation_method SHELXL-97
_cell_angle_alpha 90.00
_cell_angle_beta 107.5490(10)
_cell_angle_gamma 90.00
_cell_formula_units_Z 4
_cell_length_a 19.7295(4)
_cell_length_b 11.3958(2)
_cell_length_c 21.2743(4)
_cell_measurement_reflns_used 9898
_cell_measurement_temperature 153(2)
_cell_measurement_theta_max 29.594
_cell_measurement_theta_min 2.456
_cell_volume 4560.56(15)
_computing_cell_refinement 'Bruker SAINT'
_computing_data_collection 'Bruker APEX2'
_computing_data_reduction 'Bruker SAINT'
_computing_molecular_graphics 'Bruker SHELXTL'
_computing_publication_material 'Bruker SHELXTL'
_computing_structure_refinement 'SHELXL-97 (Sheldrick, 2008)'
_computing_structure_solution 'SHELXS-97 (Sheldrick, 2008)'
_diffrn_ambient_temperature 153(2)
_diffrn_measured_fraction_theta_full 0.990
_diffrn_measured_fraction_theta_max 0.990
_diffrn_measurement_device_type 'Bruker APEX-II CCD'
_diffrn_measurement_method '\f and \w scans'
_diffrn_radiation_monochromator 'Goebel mirror'
_diffrn_radiation_source microsource
_diffrn_radiation_type MoK\a
_diffrn_radiation_wavelength 0.71073
_diffrn_reflns_av_R_equivalents 0.0568
_diffrn_reflns_av_sigmaI/netI 0.0425
_diffrn_reflns_limit_h_max 28
_diffrn_reflns_limit_h_min -28
_diffrn_reflns_limit_k_max 16
_diffrn_reflns_limit_k_min -16
_diffrn_reflns_limit_l_max 30
_diffrn_reflns_limit_l_min -30
_diffrn_reflns_number 81480
_diffrn_reflns_theta_full 30.88
_diffrn_reflns_theta_max 30.88
_diffrn_reflns_theta_min 2.75
_exptl_absorpt_coefficient_mu 6.152
_exptl_absorpt_correction_T_max 0.5782
_exptl_absorpt_correction_T_min 0.5782
_exptl_absorpt_correction_type multi-scan
_exptl_absorpt_process_details
; 
 multi-scan correction included in APEX2 package (Bruker AXS, 2012)
;
_exptl_crystal_colour colourless
_exptl_crystal_density_diffrn 1.858
_exptl_crystal_description prism
_exptl_crystal_F_000 2472
_exptl_crystal_size_max 0.10
_exptl_crystal_size_mid 0.10
_exptl_crystal_size_min 0.10
_refine_diff_density_max 1.503
_refine_diff_density_min -1.270
_refine_diff_density_rms 0.144
_refine_ls_extinction_method none
_refine_ls_goodness_of_fit_ref 1.075
_refine_ls_hydrogen_treatment constr
_refine_ls_matrix_type full
_refine_ls_number_parameters 507
_refine_ls_number_reflns 14238
_refine_ls_number_restraints 0
_refine_ls_restrained_S_all 1.075
_refine_ls_R_factor_all 0.0479
_refine_ls_R_factor_gt 0.0300
_refine_ls_shift/su_max 0.002
_refine_ls_shift/su_mean 0.000
_refine_ls_structure_factor_coef Fsqd
_refine_ls_weighting_details 'calc w=1/[\s^2^(Fo^2^)+(0.0296P)^2^+0.0000P] where P=(Fo^2^+2Fc^2^)/3'
_refine_ls_weighting_scheme calc
_refine_ls_wR_factor_gt 0.0610
_refine_ls_wR_factor_ref 0.0666
_reflns_number_gt 11323
_reflns_number_total 14238
_reflns_threshold_expression >2sigma(I)
_cod_data_source_file ja401546h_si_002.cif
_cod_data_source_block rama031012_0m
_cod_depositor_comments
;
The following automatic conversions were performed:

'_symmetry_cell_setting' tag value 'Monoclin' was replaced with
'monoclinic' value as specified in the replacement file
'/home/robertas/cod-tools/perl-scripts/inputs/replacement_values.lst'.

Automatic conversion script
Id: cif_fix_values 3143 2015-03-26 13:38:13Z robertas 
;
_cod_original_sg_symbol_H-M 'P 21/n'
_cod_database_code 4119549

loop_
_symmetry_equiv_pos_as_xyz
'x, y, z'
'-x+1/2, y+1/2, -z+1/2'
'-x, -y, -z'
'x-1/2, -y-1/2, z-1/2'

loop_
_atom_site_label
_atom_site_type_symbol
_atom_site_fract_x
_atom_site_fract_y
_atom_site_fract_z
_atom_site_U_iso_or_equiv
_atom_site_adp_type
_atom_site_occupancy
_atom_site_symmetry_multiplicity
_atom_site_calc_flag
_atom_site_refinement_flags
C300 C -0.0195(2) 0.9212(4) 0.3747(2) 0.0393(10) Uani 1 1 d .
Ir1 Ir 0.686480(6) 1.085384(9) 0.551804(5) 0.01240(3) Uani 1 1 d .
Pd1 Pd 0.603450(12) 0.659928(19) 0.286723(10) 0.01357(5) Uani 1 1 d .
Br1 Br 0.603613(17) 1.18120(3) 0.450267(15) 0.02279(7) Uani 1 1 d .
Br2 Br 0.621909(17) 0.74407(3) 0.185849(15) 0.02417(7) Uani 1 1 d .
Br3 Br 0.474287(17) 0.70504(3) 0.251375(16) 0.02409(7) Uani 1 1 d .
N1 N 0.80345(14) 1.2376(2) 0.51927(13) 0.0191(5) Uani 1 1 d .
N2 N 0.79125(13) 1.0622(2) 0.48157(12) 0.0151(5) Uani 1 1 d .
N3 N 0.74938(13) 0.6790(2) 0.37631(12) 0.0154(5) Uani 1 1 d .
N4 N 0.74553(14) 0.5451(2) 0.30370(13) 0.0197(5) Uani 1 1 d .
N5 N 0.62997(13) 0.6524(2) 0.43033(11) 0.0138(5) Uani 1 1 d .
N6 N 0.56265(13) 0.5088(2) 0.38521(12) 0.0166(5) Uani 1 1 d .
C1 C 0.76628(15) 1.1380(2) 0.51883(14) 0.0146(6) Uani 1 1 d .
C2 C 0.84314(17) 1.1125(3) 0.45921(16) 0.0215(7) Uani 1 1 d .
H2 H 0.8681 1.0769 0.4324 0.026 Uiso 1 1 calc R
C3 C 0.85118(18) 1.2218(3) 0.48312(17) 0.0242(7) Uani 1 1 d .
H3 H 0.8836 1.2787 0.4766 0.029 Uiso 1 1 calc R
C4 C 0.78843(19) 1.3516(3) 0.54419(17) 0.0262(7) Uani 1 1 d .
H4A H 0.8320 1.3811 0.5771 0.031 Uiso 1 1 calc R
H4B H 0.7514 1.3417 0.5665 0.031 Uiso 1 1 calc R
C5 C 0.7637(2) 1.4395(3) 0.4899(2) 0.0415(10) Uani 1 1 d .
H5A H 0.8009 1.4514 0.4687 0.062 Uiso 1 1 calc R
H5B H 0.7536 1.5141 0.5081 0.062 Uiso 1 1 calc R
H5C H 0.7205 1.4106 0.4573 0.062 Uiso 1 1 calc R
C6 C 0.75448(15) 0.9548(3) 0.46630(14) 0.0145(6) Uani 1 1 d .
C7 C 0.76979(15) 0.8707(3) 0.42661(14) 0.0153(6) Uani 1 1 d .
H7 H 0.8077 0.8818 0.4083 0.018 Uiso 1 1 calc R
C8 C 0.72930(15) 0.7693(2) 0.41353(13) 0.0134(5) Uani 1 1 d .
C9 C 0.70497(16) 0.6239(3) 0.32303(14) 0.0155(6) Uani 1 1 d .
C10 C 0.81848(17) 0.6363(3) 0.38832(16) 0.0205(6) Uani 1 1 d .
H10 H 0.8596 0.6616 0.4219 0.025 Uiso 1 1 calc R
C11 C 0.81564(16) 0.5525(3) 0.34317(16) 0.0214(7) Uani 1 1 d .
H11 H 0.8544 0.5068 0.3390 0.026 Uiso 1 1 calc R
C12 C 0.71897(19) 0.4593(3) 0.25057(17) 0.0274(8) Uani 1 1 d .
H12A H 0.7582 0.4357 0.2333 0.033 Uiso 1 1 calc R
H12B H 0.6814 0.4962 0.2141 0.033 Uiso 1 1 calc R
C13 C 0.6888(2) 0.3507(3) 0.2745(2) 0.0391(10) Uani 1 1 d .
H13A H 0.7261 0.3135 0.3102 0.059 Uiso 1 1 calc R
H13B H 0.6719 0.2952 0.2379 0.059 Uiso 1 1 calc R
H13C H 0.6492 0.3736 0.2907 0.059 Uiso 1 1 calc R
C14 C 0.67287(15) 0.7565(2) 0.44004(14) 0.0143(6) Uani 1 1 d .
C15 C 0.59810(15) 0.6010(2) 0.37181(14) 0.0145(6) Uani 1 1 d .
C16 C 0.61261(17) 0.5940(3) 0.48057(15) 0.0190(6) Uani 1 1 d .
H16 H 0.6271 0.6142 0.5260 0.023 Uiso 1 1 calc R
C17 C 0.57120(17) 0.5030(3) 0.45217(15) 0.0207(6) Uani 1 1 d .
H17 H 0.5515 0.4456 0.4740 0.025 Uiso 1 1 calc R
C18 C 0.52433(16) 0.4215(3) 0.33693(15) 0.0193(6) Uani 1 1 d .
H18A H 0.5489 0.3450 0.3474 0.023 Uiso 1 1 calc R
H18B H 0.5256 0.4454 0.2925 0.023 Uiso 1 1 calc R
C19 C 0.4481(2) 0.4072(3) 0.3358(2) 0.0375(9) Uani 1 1 d .
H19A H 0.4463 0.3887 0.3803 0.056 Uiso 1 1 calc R
H19B H 0.4262 0.3432 0.3057 0.056 Uiso 1 1 calc R
H19C H 0.4221 0.4803 0.3206 0.056 Uiso 1 1 calc R
C20 C 0.65796(15) 0.8448(2) 0.47906(14) 0.0138(5) Uani 1 1 d .
H20 H 0.6185 0.8353 0.4955 0.017 Uiso 1 1 calc R
C21 C 0.72017(16) 1.0194(3) 0.65107(14) 0.0175(6) Uani 1 1 d .
C22 C 0.72395(16) 1.1461(3) 0.65584(14) 0.0179(6) Uani 1 1 d .
C23 C 0.65467(17) 1.1919(3) 0.62739(14) 0.0176(6) Uani 1 1 d .
C24 C 0.60638(16) 1.0936(3) 0.60776(14) 0.0164(6) Uani 1 1 d .
C25 C 0.64576(16) 0.9892(3) 0.62401(14) 0.0166(6) Uani 1 1 d .
C26 C 0.61552(19) 0.8676(3) 0.62102(16) 0.0244(7) Uani 1 1 d .
H26A H 0.6049 0.8506 0.6622 0.037 Uiso 1 1 calc R
H26B H 0.6502 0.8105 0.6149 0.037 Uiso 1 1 calc R
H26C H 0.5717 0.8623 0.5840 0.037 Uiso 1 1 calc R
C27 C 0.77940(19) 0.9357(3) 0.68198(17) 0.0291(8) Uani 1 1 d .
H27A H 0.8246 0.9695 0.6806 0.044 Uiso 1 1 calc R
H27B H 0.7710 0.8614 0.6576 0.044 Uiso 1 1 calc R
H27C H 0.7813 0.9214 0.7279 0.044 Uiso 1 1 calc R
C28 C 0.78913(18) 1.2132(3) 0.69020(17) 0.0266(7) Uani 1 1 d .
H28A H 0.7829 1.2955 0.6763 0.040 Uiso 1 1 calc R
H28B H 0.8299 1.1800 0.6791 0.040 Uiso 1 1 calc R
H28C H 0.7976 1.2085 0.7380 0.040 Uiso 1 1 calc R
C29 C 0.63097(19) 1.3180(3) 0.62249(17) 0.0254(7) Uani 1 1 d .
H29A H 0.6038 1.3322 0.6534 0.038 Uiso 1 1 calc R
H29B H 0.6010 1.3344 0.5775 0.038 Uiso 1 1 calc R
H29C H 0.6727 1.3694 0.6334 0.038 Uiso 1 1 calc R
C30 C 0.52709(17) 1.1066(3) 0.58034(17) 0.0249(7) Uani 1 1 d .
H30A H 0.5057 1.0300 0.5653 0.037 Uiso 1 1 calc R
H30B H 0.5158 1.1614 0.5431 0.037 Uiso 1 1 calc R
H30C H 0.5081 1.1369 0.6147 0.037 Uiso 1 1 calc R
C31 C 0.69878(15) 0.9466(2) 0.49498(13) 0.0129(5) Uani 1 1 d .
Cl1 Cl 0.46705(9) 0.94529(14) 0.07479(10) 0.0940(6) Uani 1 1 d .
Cl2 Cl 0.46701(7) 0.71144(16) 0.02322(6) 0.0783(5) Uani 1 1 d .
Cl3 Cl 0.35746(5) 0.78225(12) 0.07685(5) 0.0519(3) Uani 1 1 d .
C400 C 0.4476(2) 0.7980(4) 0.08338(19) 0.0404(10) Uani 1 1 d .
H400 H 0.4767 0.7701 0.1279 0.048 Uiso 1 1 calc R
N10 N 0.7758(2) 0.1001(3) 0.85727(19) 0.0433(9) Uani 1 1 d .
C100 C 0.7200(2) 0.0754(3) 0.82629(18) 0.0299(8) Uani 1 1 d .
C101 C 0.6483(2) 0.0438(3) 0.78728(18) 0.0360(9) Uani 1 1 d .
H10A H 0.6503 -0.0079 0.7511 0.054 Uiso 1 1 calc R
H10B H 0.6217 0.1150 0.7691 0.054 Uiso 1 1 calc R
H10C H 0.6244 0.0031 0.8153 0.054 Uiso 1 1 calc R
N20 N 0.4853(3) 0.1655(5) 0.2376(3) 0.0902(18) Uani 1 1 d .
C200 C 0.5283(3) 0.1009(5) 0.2619(3) 0.0645(16) Uani 1 1 d .
C201 C 0.5842(3) 0.0175(5) 0.2929(3) 0.0743(17) Uani 1 1 d .
H20A H 0.5762 -0.0557 0.2676 0.111 Uiso 1 1 calc R
H20B H 0.5836 0.0016 0.3380 0.111 Uiso 1 1 calc R
H20C H 0.6304 0.0504 0.2940 0.111 Uiso 1 1 calc R
N30 N -0.0724(2) 0.9095(4) 0.3835(2) 0.0523(10) Uani 1 1 d .
C301 C 0.0478(2) 0.9353(5) 0.3620(3) 0.0570(13) Uani 1 1 d .
H30D H 0.0601 0.8623 0.3437 0.086 Uiso 1 1 calc R
H30E H 0.0847 0.9540 0.4033 0.086 Uiso 1 1 calc R
H30F H 0.0443 0.9993 0.3304 0.086 Uiso 1 1 calc R

loop_
_atom_site_aniso_label
_atom_site_aniso_U_11
_atom_site_aniso_U_22
_atom_site_aniso_U_33
_atom_site_aniso_U_23
_atom_site_aniso_U_13
_atom_site_aniso_U_12
C300 0.033(2) 0.050(3) 0.036(2) 0.0100(19) 0.0108(18) 0.0091(19)
Ir1 0.01395(5) 0.01189(5) 0.01250(5) -0.00110(4) 0.00573(4) -0.00081(4)
Pd1 0.01411(11) 0.01522(10) 0.01130(10) -0.00091(8) 0.00371(8) 0.00023(8)
Br1 0.02558(17) 0.02202(15) 0.01853(15) 0.00422(12) 0.00326(13) 0.00301(13)
Br2 0.02464(17) 0.03226(18) 0.01754(15) 0.00348(13) 0.00930(13) -0.00153(14)
Br3 0.01723(15) 0.03277(18) 0.02230(15) 0.00573(14) 0.00601(12) 0.00468(13)
N1 0.0234(14) 0.0164(12) 0.0207(13) -0.0028(10) 0.0112(11) -0.0040(11)
N2 0.0159(12) 0.0148(12) 0.0165(12) -0.0013(10) 0.0077(10) -0.0041(10)
N3 0.0137(12) 0.0177(12) 0.0152(12) -0.0041(10) 0.0048(10) 0.0010(10)
N4 0.0185(13) 0.0216(13) 0.0198(13) -0.0061(11) 0.0069(11) 0.0008(11)
N5 0.0157(12) 0.0140(11) 0.0124(11) -0.0004(9) 0.0051(9) -0.0018(10)
N6 0.0185(13) 0.0162(12) 0.0147(12) -0.0008(10) 0.0042(10) -0.0024(10)
C1 0.0165(14) 0.0141(13) 0.0135(13) -0.0008(11) 0.0049(11) -0.0016(11)
C2 0.0223(16) 0.0221(16) 0.0261(16) -0.0032(13) 0.0164(14) -0.0062(13)
C3 0.0272(18) 0.0225(16) 0.0315(18) -0.0006(14) 0.0221(15) -0.0090(14)
C4 0.0317(19) 0.0193(16) 0.0317(18) -0.0070(14) 0.0158(15) -0.0046(14)
C5 0.055(3) 0.0243(19) 0.053(3) 0.0081(18) 0.027(2) 0.0071(18)
C6 0.0166(14) 0.0145(13) 0.0131(13) 0.0006(11) 0.0056(11) 0.0000(11)
C7 0.0135(14) 0.0173(14) 0.0171(14) -0.0006(12) 0.0078(11) 0.0008(11)
C8 0.0154(14) 0.0152(13) 0.0096(12) -0.0017(11) 0.0036(11) 0.0016(11)
C9 0.0146(14) 0.0192(14) 0.0131(13) -0.0020(11) 0.0047(11) 0.0004(11)
C10 0.0148(15) 0.0259(16) 0.0207(15) -0.0008(13) 0.0054(12) 0.0025(12)
C11 0.0148(15) 0.0267(16) 0.0234(16) -0.0042(13) 0.0068(13) 0.0060(12)
C12 0.0273(18) 0.0291(18) 0.0253(17) -0.0149(15) 0.0072(14) 0.0046(15)
C13 0.033(2) 0.028(2) 0.054(3) -0.0208(19) 0.0106(19) -0.0084(16)
C14 0.0152(14) 0.0130(13) 0.0143(13) 0.0012(11) 0.0039(11) -0.0015(11)
C15 0.0126(13) 0.0162(14) 0.0141(13) -0.0005(11) 0.0033(11) 0.0037(11)
C16 0.0263(16) 0.0187(15) 0.0140(13) -0.0014(12) 0.0089(12) -0.0023(13)
C17 0.0297(17) 0.0174(15) 0.0167(14) 0.0016(12) 0.0093(13) -0.0055(13)
C18 0.0211(15) 0.0148(14) 0.0198(15) -0.0043(12) 0.0030(12) -0.0023(12)
C19 0.028(2) 0.031(2) 0.054(3) -0.0156(19) 0.0140(18) -0.0145(16)
C20 0.0139(13) 0.0154(13) 0.0133(13) 0.0006(11) 0.0061(11) 0.0019(11)
C21 0.0209(15) 0.0197(15) 0.0139(13) 0.0003(12) 0.0084(12) 0.0013(12)
C22 0.0202(15) 0.0231(16) 0.0116(13) -0.0016(12) 0.0067(12) -0.0062(13)
C23 0.0237(16) 0.0175(14) 0.0141(13) -0.0021(12) 0.0095(12) 0.0001(12)
C24 0.0174(14) 0.0211(15) 0.0139(13) -0.0018(12) 0.0094(11) -0.0034(12)
C25 0.0229(15) 0.0168(14) 0.0139(13) -0.0005(11) 0.0114(12) -0.0004(12)
C26 0.0346(19) 0.0192(15) 0.0235(16) 0.0011(13) 0.0147(15) -0.0065(14)
C27 0.0267(18) 0.034(2) 0.0260(17) 0.0084(15) 0.0069(15) 0.0079(15)
C28 0.0238(17) 0.0300(18) 0.0257(17) -0.0035(15) 0.0071(14) -0.0047(14)
C29 0.0331(19) 0.0173(15) 0.0293(18) -0.0041(14) 0.0149(15) 0.0039(14)
C30 0.0178(16) 0.0340(19) 0.0253(17) -0.0025(14) 0.0100(13) 0.0011(14)
C31 0.0130(13) 0.0146(13) 0.0112(12) 0.0014(10) 0.0039(11) 0.0026(11)
Cl1 0.0668(10) 0.0746(10) 0.1248(15) 0.0416(10) 0.0049(10) -0.0011(8)
Cl2 0.0454(7) 0.1504(14) 0.0358(6) -0.0221(8) 0.0074(5) 0.0375(8)
Cl3 0.0315(5) 0.0890(9) 0.0335(5) -0.0115(6) 0.0074(4) 0.0079(6)
C400 0.033(2) 0.061(3) 0.0259(19) 0.0026(19) 0.0081(16) 0.014(2)
N10 0.041(2) 0.042(2) 0.048(2) -0.0006(17) 0.0153(18) 0.0041(17)
C100 0.042(2) 0.0230(17) 0.0280(18) 0.0031(15) 0.0164(17) 0.0095(16)
C101 0.046(2) 0.037(2) 0.0239(18) -0.0019(16) 0.0087(17) 0.0112(18)
N20 0.083(4) 0.067(4) 0.121(5) -0.024(3) 0.032(4) -0.009(3)
C200 0.077(4) 0.050(3) 0.080(4) -0.033(3) 0.045(4) -0.024(3)
C201 0.103(5) 0.059(3) 0.075(4) -0.018(3) 0.049(4) 0.000(3)
N30 0.041(2) 0.069(3) 0.051(2) 0.008(2) 0.0205(19) 0.0065(19)
C301 0.033(2) 0.082(4) 0.060(3) 0.027(3) 0.020(2) 0.008(2)

loop_
_atom_type_symbol
_atom_type_description
_atom_type_scat_dispersion_real
_atom_type_scat_dispersion_imag
_atom_type_scat_source
C C 0.0033 0.0016 'International Tables Vol C Tables 4.2.6.8 and 6.1.1.4'
N N 0.0061 0.0033 'International Tables Vol C Tables 4.2.6.8 and 6.1.1.4'
Br Br -0.2901 2.4595 'International Tables Vol C Tables 4.2.6.8 and 6.1.1.4'
Pd Pd -0.9988 1.0072 'International Tables Vol C Tables 4.2.6.8 and 6.1.1.4'
Ir Ir -1.4442 7.9887 'International Tables Vol C Tables 4.2.6.8 and 6.1.1.4'
Cl Cl 0.1484 0.1585 'International Tables Vol C Tables 4.2.6.8 and 6.1.1.4'
H H 0.0000 0.0000 'International Tables Vol C Tables 4.2.6.8 and 6.1.1.4'

loop_
_geom_angle_atom_site_label_1
_geom_angle_atom_site_label_2
_geom_angle_atom_site_label_3
_geom_angle
N30 C300 C301 178.7(5)
C1 Ir1 C31 77.22(11)
C1 Ir1 C21 114.00(12)
C31 Ir1 C21 104.66(11)
C1 Ir1 C22 101.26(11)
C31 Ir1 C22 139.92(11)
C21 Ir1 C22 38.65(11)
C1 Ir1 C25 151.23(11)
C31 Ir1 C25 99.13(11)
C21 Ir1 C25 38.60(11)
C22 Ir1 C25 63.05(11)
C1 Ir1 C24 157.91(11)
C31 Ir1 C24 124.86(11)
C21 Ir1 C24 63.45(11)
C22 Ir1 C24 62.33(11)
C25 Ir1 C24 36.64(11)
C1 Ir1 C23 120.52(11)
C31 Ir1 C23 161.14(11)
C21 Ir1 C23 63.70(11)
C22 Ir1 C23 36.94(11)
C25 Ir1 C23 62.34(11)
C24 Ir1 C23 37.55(11)
C1 Ir1 Br1 86.87(8)
C31 Ir1 Br1 89.44(8)
C21 Ir1 Br1 156.71(8)
C22 Ir1 Br1 130.64(8)
C25 Ir1 Br1 121.81(8)
C24 Ir1 Br1 93.30(8)
C23 Ir1 Br1 97.45(8)
C9 Pd1 C15 84.12(12)
C9 Pd1 Br2 91.31(9)
C15 Pd1 Br2 174.07(8)
C9 Pd1 Br3 174.69(9)
C15 Pd1 Br3 90.83(8)
Br2 Pd1 Br3 93.615(13)
C1 N1 C3 110.1(3)
C1 N1 C4 125.4(3)
C3 N1 C4 123.8(3)
C1 N2 C2 112.0(2)
C1 N2 C6 115.7(2)
C2 N2 C6 131.8(3)
C9 N3 C10 109.9(2)
C9 N3 C8 125.4(2)
C10 N3 C8 124.7(2)
C9 N4 C11 110.5(2)
C9 N4 C12 124.9(3)
C11 N4 C12 124.5(3)
C15 N5 C16 110.4(2)
C15 N5 C14 125.6(2)
C16 N5 C14 123.9(2)
C15 N6 C17 110.3(2)
C15 N6 C18 125.1(3)
C17 N6 C18 124.5(3)
N1 C1 N2 104.3(2)
N1 C1 Ir1 137.2(2)
N2 C1 Ir1 118.4(2)
C3 C2 N2 105.8(3)
C2 C3 N1 107.9(3)
N1 C4 C5 111.6(3)
C7 C6 N2 123.7(3)
C7 C6 C31 124.5(3)
N2 C6 C31 111.8(2)
C6 C7 C8 119.1(3)
C7 C8 C14 119.1(3)
C7 C8 N3 118.3(3)
C14 C8 N3 122.5(3)
N4 C9 N3 105.6(2)
N4 C9 Pd1 130.5(2)
N3 C9 Pd1 123.8(2)
C11 C10 N3 106.8(3)
C10 C11 N4 107.1(3)
N4 C12 C13 111.6(3)
C20 C14 C8 120.2(3)
C20 C14 N5 117.5(3)
C8 C14 N5 122.3(3)
N6 C15 N5 105.8(2)
N6 C15 Pd1 129.9(2)
N5 C15 Pd1 124.3(2)
C17 C16 N5 106.3(3)
C16 C17 N6 107.1(3)
N6 C18 C19 112.8(3)
C14 C20 C31 122.4(3)
C25 C21 C22 106.8(3)
C25 C21 C27 125.9(3)
C22 C21 C27 126.0(3)
C25 C21 Ir1 73.53(16)
C22 C21 Ir1 73.38(17)
C27 C21 Ir1 128.6(2)
C23 C22 C21 108.3(3)
C23 C22 C28 126.9(3)
C21 C22 C28 124.5(3)
C23 C22 Ir1 72.59(17)
C21 C22 Ir1 67.98(16)
C28 C22 Ir1 129.0(2)
C22 C23 C24 107.7(3)
C22 C23 C29 128.4(3)
C24 C23 C29 123.7(3)
C22 C23 Ir1 70.47(17)
C24 C23 Ir1 71.20(16)
C29 C23 Ir1 127.8(2)
C25 C24 C23 108.5(3)
C25 C24 C30 127.7(3)
C23 C24 C30 123.6(3)
C25 C24 Ir1 70.76(17)
C23 C24 Ir1 71.25(16)
C30 C24 Ir1 127.9(2)
C24 C25 C21 108.4(3)
C24 C25 C26 126.0(3)
C21 C25 C26 125.3(3)
C24 C25 Ir1 72.60(17)
C21 C25 Ir1 67.88(16)
C26 C25 Ir1 130.3(2)
C20 C31 C6 114.7(3)
C20 C31 Ir1 128.5(2)
C6 C31 Ir1 116.8(2)
Cl1 C400 Cl2 111.3(2)
Cl1 C400 Cl3 109.9(2)
Cl2 C400 Cl3 109.0(2)
N10 C100 C101 179.4(4)
N20 C200 C201 179.5(7)

loop_
_geom_bond_atom_site_label_1
_geom_bond_atom_site_label_2
_geom_bond_distance
C300 N30 1.123(5)
C300 C301 1.441(6)
Ir1 C1 1.999(3)
Ir1 C31 2.049(3)
Ir1 C21 2.150(3)
Ir1 C22 2.222(3)
Ir1 C25 2.225(3)
Ir1 C24 2.249(3)
Ir1 C23 2.250(3)
Ir1 Br1 2.5301(3)
Pd1 C9 1.961(3)
Pd1 C15 1.963(3)
Pd1 Br2 2.4756(4)
Pd1 Br3 2.4836(4)
N1 C1 1.349(4)
N1 C3 1.396(4)
N1 C4 1.467(4)
N2 C1 1.361(4)
N2 C2 1.377(4)
N2 C6 1.411(4)
N3 C9 1.359(4)
N3 C10 1.397(4)
N3 C8 1.426(4)
N4 C9 1.346(4)
N4 C11 1.387(4)
N4 C12 1.467(4)
N5 C15 1.348(4)
N5 C16 1.387(4)
N5 C14 1.436(4)
N6 C15 1.340(4)
N6 C17 1.385(4)
N6 C18 1.465(4)
C2 C3 1.337(4)
C4 C5 1.496(5)
C6 C7 1.370(4)
C6 C31 1.412(4)
C7 C8 1.385(4)
C8 C14 1.399(4)
C10 C11 1.344(4)
C12 C13 1.526(5)
C14 C20 1.391(4)
C16 C17 1.345(4)
C18 C19 1.506(5)
C20 C31 1.395(4)
C21 C25 1.448(4)
C21 C22 1.448(4)
C21 C27 1.498(4)
C22 C23 1.417(4)
C22 C28 1.485(4)
C23 C24 1.448(4)
C23 C29 1.505(4)
C24 C25 1.406(4)
C24 C30 1.503(4)
C25 C26 1.502(4)
Cl1 C400 1.744(5)
Cl2 C400 1.748(4)
Cl3 C400 1.750(4)
N10 C100 1.135(5)
C100 C101 1.453(6)
N20 C200 1.124(7)
C200 C201 1.454(8)
